data_7232499
loop_
_publ_author_name
'Tothadi, Srinu'
'Phadkule, Amala'

_publ_section_title
;
 Does stoichiometry matter? Cocrystals of aliphatic dicarboxylic acids
 with isonicotinamide: odd--even alternation in melting points
;
_journal_issue 15
_journal_name_full CrystEngComm
_journal_page_first 2481
_journal_paper_doi 10.1039/C9CE00299E
_journal_volume 21
_journal_year 2019
_chemical_formula_sum 'C22 H30 N4 O6'
_chemical_formula_weight 446.50
_chemical_name_common 'Sebacic acid: isonicotinamide 1:2 cocrystal'
_space_group_crystal_system triclinic
_space_group_IT_number 2
_space_group_name_Hall '-P 1'
_space_group_name_H-M_alt 'P -1'
_symmetry_space_group_name_Hall '-P 1'
_symmetry_space_group_name_H-M 'P -1'
_atom_sites_solution_hydrogens geom
_audit_creation_method SHELXL-2016/6
_audit_update_record
;
2018-05-28 deposited with the CCDC.    2019-03-18 downloaded from the CCDC.
;
_cell_angle_alpha 92.46(5)
_cell_angle_beta 96.65(4)
_cell_angle_gamma 91.65(4)
_cell_formula_units_Z 1
_cell_length_a 7.38(3)
_cell_length_b 8.39(3)
_cell_length_c 9.02(3)
_cell_measurement_reflns_used 1036
_cell_measurement_temperature 150(2)
_cell_measurement_theta_max 27.5
_cell_measurement_theta_min 3.3
_cell_volume 554(4)
_computing_structure_refinement 'SHELXL-2016/6 (Sheldrick, 2016)'
_diffrn_ambient_temperature 150(2)
_diffrn_measured_fraction_theta_full 0.998
_diffrn_measured_fraction_theta_max 0.991
_diffrn_measurement_device_type
;
Rigaku Mercury375R (2x2 bin mode)
;
_diffrn_measurement_method 'profile data from \w-scans'
_diffrn_radiation_type MoK\a
_diffrn_radiation_wavelength 0.71073
_diffrn_reflns_av_R_equivalents 0.1139
_diffrn_reflns_av_unetI/netI 0.1198
_diffrn_reflns_Laue_measured_fraction_full 0.998
_diffrn_reflns_Laue_measured_fraction_max 0.991
_diffrn_reflns_limit_h_max 9
_diffrn_reflns_limit_h_min -9
_diffrn_reflns_limit_k_max 10
_diffrn_reflns_limit_k_min -10
_diffrn_reflns_limit_l_max 11
_diffrn_reflns_limit_l_min -11
_diffrn_reflns_number 5868
_diffrn_reflns_point_group_measured_fraction_full 0.998
_diffrn_reflns_point_group_measured_fraction_max 0.991
_diffrn_reflns_theta_full 25.242
_diffrn_reflns_theta_max 27.525
_diffrn_reflns_theta_min 2.276
_exptl_absorpt_coefficient_mu 0.098
_exptl_absorpt_correction_T_max 1.000
_exptl_absorpt_correction_T_min 0.600
_exptl_absorpt_correction_type multi-scan
_exptl_absorpt_process_details 'Jacobson, R. (1998) Private communication'
_exptl_crystal_colour 'colour less'
_exptl_crystal_density_diffrn 1.339
_exptl_crystal_description block
_exptl_crystal_F_000 238
_exptl_crystal_size_max 0.15
_exptl_crystal_size_mid 0.15
_exptl_crystal_size_min 0.1
_refine_diff_density_max 0.308
_refine_diff_density_min -0.349
_refine_diff_density_rms 0.074
_refine_ls_extinction_method none
_refine_ls_goodness_of_fit_ref 1.065
_refine_ls_hydrogen_treatment constr
_refine_ls_matrix_type full
_refine_ls_number_parameters 137
_refine_ls_number_reflns 2540
_refine_ls_number_restraints 0
_refine_ls_restrained_S_all 1.065
_refine_ls_R_factor_all 0.1648
_refine_ls_R_factor_gt 0.0936
_refine_ls_shift/su_max 0.000
_refine_ls_shift/su_mean 0.000
_refine_ls_structure_factor_coef Fsqd
_refine_ls_weighting_details 'w=1/[\s^2^(Fo^2^)+(0.0792P)^2^+0.3603P] where P=(Fo^2^+2Fc^2^)/3'
_refine_ls_weighting_scheme calc
_refine_ls_wR_factor_gt 0.1967
_refine_ls_wR_factor_ref 0.2502
_reflns_Friedel_coverage 0.000
_reflns_number_gt 1366
_reflns_number_total 2540
_reflns_threshold_expression 'I > 2\s(I)'
_cod_data_source_file c9ce00299e2.cif
_cod_data_source_block shelx4
_cod_depositor_comments
;
The following automatic conversions were performed:

'_exptl_absorpt_correction_type' value 'Multi-scan' changed to
'multi-scan' according to
/home/data/users/saulius/crontab/automatic-downloads/rss-feeds/RSC/lib/dictionaries/cif_core.dic
dictionary named 'cif_core.dic' version 2.4.2 from 2011-04-26.

Automatic conversion script
Id: cif_fix_values 4973 2017-02-22 13:04:09Z antanas 

 Adding full bibliography for 7232497--7232500.cif.
;
_cod_database_code 7232499
_shelx_shelxl_version_number 2016/6
_shelx_space_group_comment
;
The symmetry employed for this shelxl refinement is uniquely defined
by the following loop, which should always be used as a source of
symmetry information in preference to the above space-group names.
They are only intended as comments.
;

loop_
_space_group_symop_operation_xyz
'x, y, z'
'-x, -y, -z'

loop_
_atom_site_label
_atom_site_type_symbol
_atom_site_fract_x
_atom_site_fract_y
_atom_site_fract_z
_atom_site_U_iso_or_equiv
_atom_site_adp_type
_atom_site_occupancy
_atom_site_site_symmetry_order
_atom_site_calc_flag
_atom_site_refinement_flags_posn
_atom_site_refinement_flags_adp
O1 O 0.2325(4) 0.9796(3) 0.5106(3) 0.0421(8) Uani 1 1 d . .
O2 O 0.1665(4) 0.8401(3) 0.7021(3) 0.0397(8) Uani 1 1 d . .
H2 H 0.207828 0.920970 0.749963 0.060 Uiso 1 1 calc R U
C7 C 0.0386(6) 0.5756(4) 0.0453(4) 0.0307(9) Uani 1 1 d . .
H7A H 0.167226 0.588750 0.033914 0.037 Uiso 1 1 calc R U
H7B H -0.022635 0.667349 0.003926 0.037 Uiso 1 1 calc R U
C8 C 0.0176(6) 0.5738(5) 0.2113(4) 0.0314(9) Uani 1 1 d . .
H8A H -0.111183 0.564783 0.223228 0.038 Uiso 1 1 calc R U
H8B H 0.075542 0.480492 0.252398 0.038 Uiso 1 1 calc R U
C9 C 0.1711(6) 0.8598(5) 0.5582(4) 0.0326(10) Uani 1 1 d . .
C10 C 0.0935(6) 0.7130(5) 0.4653(4) 0.0326(10) Uani 1 1 d . .
H10A H 0.160272 0.621069 0.499839 0.039 Uiso 1 1 calc R U
H10B H -0.032613 0.695531 0.482872 0.039 Uiso 1 1 calc R U
C11 C 0.1005(6) 0.7221(5) 0.2988(4) 0.0313(9) Uani 1 1 d . .
H11A H 0.226663 0.736290 0.280100 0.038 Uiso 1 1 calc R U
H11B H 0.035440 0.814551 0.263660 0.038 Uiso 1 1 calc R U
O5 O 0.5034(4) 0.4871(3) 0.3008(3) 0.0401(8) Uani 1 1 d . .
N3 N 0.412160 0.291710 0.445620 0.033 Uani 1 1 d . .
H3A H 0.439491 0.348727 0.527099 0.040 Uiso 1 1 calc R U
H3B H 0.367225 0.196310 0.448394 0.040 Uiso 1 1 calc R U
N4 N 0.2910(5) 0.0651(4) -0.0899(3) 0.0327(8) Uani 1 1 d . .
C17 C 0.4396(6) 0.3514(5) 0.3145(4) 0.0320(9) Uani 1 1 d . .
C18 C 0.2804(6) 0.1070(5) 0.1737(4) 0.0330(10) Uani 1 1 d . .
H18 H 0.237704 0.072785 0.260391 0.040 Uiso 1 1 calc R U
C19 C 0.4468(6) 0.2892(5) 0.0428(4) 0.0328(10) Uani 1 1 d . .
H19 H 0.521023 0.380367 0.041088 0.039 Uiso 1 1 calc R U
C20 C 0.3874(5) 0.2441(5) 0.1766(4) 0.0287(9) Uani 1 1 d . .
C21 C 0.3953(6) 0.1984(5) -0.0868(4) 0.0345(10) Uani 1 1 d . .
H21 H 0.434546 0.230998 -0.175361 0.041 Uiso 1 1 calc R U
C22 C 0.2371(6) 0.0203(5) 0.0383(4) 0.0331(10) Uani 1 1 d . .
H22 H 0.167040 -0.073689 0.037532 0.040 Uiso 1 1 calc R U

loop_
_atom_site_aniso_label
_atom_site_aniso_U_11
_atom_site_aniso_U_22
_atom_site_aniso_U_33
_atom_site_aniso_U_23
_atom_site_aniso_U_13
_atom_site_aniso_U_12
O1 0.058(2) 0.0386(18) 0.0292(16) 0.0039(14) 0.0070(14) -0.0096(15)
O2 0.060(2) 0.0371(18) 0.0210(14) -0.0008(13) 0.0049(14) -0.0154(15)
C7 0.038(2) 0.028(2) 0.027(2) -0.0010(17) 0.0049(18) -0.0038(17)
C8 0.041(2) 0.028(2) 0.025(2) -0.0047(17) 0.0065(18) -0.0057(18)
C9 0.040(2) 0.035(2) 0.023(2) 0.0016(18) 0.0071(18) 0.0022(19)
C10 0.041(2) 0.033(2) 0.023(2) -0.0016(17) 0.0028(18) -0.0101(18)
C11 0.039(2) 0.034(2) 0.0201(19) 0.0005(17) -0.0001(17) -0.0037(18)
O5 0.056(2) 0.0292(16) 0.0344(16) -0.0044(13) 0.0089(15) -0.0140(14)
N3 0.047 0.030 0.023 0.000 0.003 0.000
N4 0.040(2) 0.035(2) 0.0215(17) -0.0022(15) 0.0002(15) -0.0049(16)
C17 0.038(2) 0.030(2) 0.027(2) -0.0096(17) 0.0037(18) -0.0055(18)
C18 0.039(2) 0.036(2) 0.023(2) 0.0049(17) 0.0034(18) -0.0055(19)
C19 0.040(2) 0.029(2) 0.029(2) 0.0016(17) 0.0030(18) -0.0074(18)
C20 0.033(2) 0.026(2) 0.026(2) 0.0027(16) 0.0039(17) 0.0007(17)
C21 0.044(3) 0.034(2) 0.026(2) 0.0025(18) 0.0061(19) -0.0055(19)
C22 0.042(2) 0.029(2) 0.027(2) 0.0006(17) 0.0034(18) -0.0076(18)

loop_
_atom_type_symbol
_atom_type_description
_atom_type_scat_dispersion_real
_atom_type_scat_dispersion_imag
_atom_type_scat_source
C C 0.0033 0.0016 'International Tables Vol C Tables 4.2.6.8 and 6.1.1.4'
H H 0.0000 0.0000 'International Tables Vol C Tables 4.2.6.8 and 6.1.1.4'
N N 0.0061 0.0033 'International Tables Vol C Tables 4.2.6.8 and 6.1.1.4'
O O 0.0106 0.0060 'International Tables Vol C Tables 4.2.6.8 and 6.1.1.4'

loop_
_geom_angle_atom_site_label_1
_geom_angle_atom_site_label_2
_geom_angle_atom_site_label_3
_geom_angle
_geom_angle_site_symmetry_1
_geom_angle_site_symmetry_3
C9 O2 H2 109.5 . .
C8 C7 C7 114.1(4) . 2_565
C8 C7 H7A 108.7 . .
C7 C7 H7A 108.7 2_565 .
C8 C7 H7B 108.7 . .
C7 C7 H7B 108.7 2_565 .
H7A C7 H7B 107.6 . .
C11 C8 C7 113.0(3) . .
C11 C8 H8A 109.0 . .
C7 C8 H8A 109.0 . .
C11 C8 H8B 109.0 . .
C7 C8 H8B 109.0 . .
H8A C8 H8B 107.8 . .
O1 C9 O2 122.9(4) . .
O1 C9 C10 126.0(4) . .
O2 C9 C10 111.1(4) . .
C11 C10 C9 114.8(4) . .
C11 C10 H10A 108.6 . .
C9 C10 H10A 108.6 . .
C11 C10 H10B 108.6 . .
C9 C10 H10B 108.6 . .
H10A C10 H10B 107.5 . .
C10 C11 C8 112.6(4) . .
C10 C11 H11A 109.1 . .
C8 C11 H11A 109.1 . .
C10 C11 H11B 109.1 . .
C8 C11 H11B 109.1 . .
H11A C11 H11B 107.8 . .
C17 N3 H3A 120.0 . .
C17 N3 H3B 120.0 . .
H3A N3 H3B 120.0 . .
C22 N4 C21 117.8(3) . .
O5 C17 N3 124.1(3) . .
O5 C17 C20 119.1(4) . .
N3 C17 C20 116.8(4) . .
C20 C18 C22 118.7(4) . .
C20 C18 H18 120.6 . .
C22 C18 H18 120.6 . .
C21 C19 C20 119.9(4) . .
C21 C19 H19 120.1 . .
C20 C19 H19 120.1 . .
C18 C20 C19 117.8(4) . .
C18 C20 C17 124.0(4) . .
C19 C20 C17 118.1(4) . .
N4 C21 C19 122.4(4) . .
N4 C21 H21 118.8 . .
C19 C21 H21 118.8 . .
N4 C22 C18 123.4(4) . .
N4 C22 H22 118.3 . .
C18 C22 H22 118.3 . .

loop_
_geom_bond_atom_site_label_1
_geom_bond_atom_site_label_2
_geom_bond_distance
_geom_bond_site_symmetry_2
O1 C9 1.207(6) .
O2 C9 1.320(6) .
O2 H2 0.8200 .
C7 C8 1.524(7) .
C7 C7 1.538(8) 2_565
C7 H7A 0.9700 .
C7 H7B 0.9700 .
C8 C11 1.518(6) .
C8 H8A 0.9700 .
C8 H8B 0.9700 .
C9 C10 1.519(7) .
C10 C11 1.514(7) .
C10 H10A 0.9700 .
C10 H10B 0.9700 .
C11 H11A 0.9700 .
C11 H11B 0.9700 .
O5 C17 1.236(6) .
N3 C17 1.338(5) .
N3 H3A 0.8600 .
N3 H3B 0.8600 .
N4 C22 1.331(6) .
N4 C21 1.337(6) .
C17 C20 1.510(6) .
C18 C20 1.374(7) .
C18 C22 1.394(7) .
C18 H18 0.9300 .
C19 C21 1.376(6) .
C19 C20 1.394(7) .
C19 H19 0.9300 .
C21 H21 0.9300 .
C22 H22 0.9300 .

loop_
_geom_torsion_atom_site_label_1
_geom_torsion_atom_site_label_2
_geom_torsion_atom_site_label_3
_geom_torsion_atom_site_label_4
_geom_torsion
_geom_torsion_site_symmetry_1
C7 C7 C8 C11 178.1(4) 2_565
O1 C9 C10 C11 1.4(7) .
O2 C9 C10 C11 -177.6(4) .
C9 C10 C11 C8 -178.8(3) .
C7 C8 C11 C10 -175.1(4) .
C22 C18 C20 C19 0.1(6) .
C22 C18 C20 C17 178.1(4) .
C21 C19 C20 C18 1.0(6) .
C21 C19 C20 C17 -177.1(4) .
O5 C17 C20 C18 -165.2(4) .
N3 C17 C20 C18 14.6(6) .
O5 C17 C20 C19 12.8(6) .
N3 C17 C20 C19 -167.5(3) .
C22 N4 C21 C19 -0.3(6) .
C20 C19 C21 N4 -1.0(6) .
C21 N4 C22 C18 1.6(6) .
C20 C18 C22 N4 -1.5(6) .
